data_4110502
loop_
_publ_author_name
'Angel Cant\'in'
'Avelino Corma'
'Maria J. Diaz-Cabanas'
'Jose L. Jord\'a'
'Manuel Moliner'

_publ_contact_author_address
; 
        Prof. Avelino Corma
        Instituto de Tecnologia Quimica CSIC-UPV
        Universidad Politecnica de Valencia
        Avenida de los naranjos s/n
        46022 Valencia
        Spain
;
_publ_contact_author_email acorma@itq.upv.es
_publ_contact_author_fax '34 96 387 7809'
_publ_contact_author_name 'Avelino Corma'
_publ_contact_author_phone '34 96 387 7800'
_publ_section_title
;
 Rational Design and HT Techniques Allow the Synthesis of New IWR Zeolite
 Polymorphs
;
_journal_name_full 'Journal of the American Chemical Society'
_journal_page_first 4216
_journal_page_last 4217
_journal_paper_doi 10.1021/ja0603599
_journal_volume 128
_journal_year 2006
_chemical_formula_sum 'O2 Si'
_chemical_formula_weight 60.086
_chemical_name_common 'Zeolite ITQ-24'
_chemical_name_systematic IWR
_space_group_IT_number 38
_symmetry_cell_setting orthorhombic
_symmetry_space_group_name_Hall 'A 2 -2'
_symmetry_space_group_name_H-M 'A m m 2'
_cell_angle_alpha 90.00000
_cell_angle_beta 90.00000
_cell_angle_gamma 90.00000
_cell_formula_units_Z 56
_cell_length_a 12.4802(6)
_cell_length_b 21.0374(10)
_cell_length_c 13.4698(5)
_cell_measurement_temperature 298
_cell_volume 3536.5(3)
_computing_cell_refinement FullProf
_computing_data_collection X'Pert-software
_computing_data_reduction 'FullProf '
_computing_molecular_graphics 'Materials Studio'
_computing_publication_material 'Fullprof and Materials Studio'
_computing_structure_refinement 'FullProf '
_computing_structure_solution 'starting from a model'
_diffrn_ambient_temperature 298
_diffrn_detector_type X'Celerator
_diffrn_measurement_device_type 'X'Pert diffractometer'
_diffrn_measurement_method Bragg-Brentano
_diffrn_radiation_monochromator none
_diffrn_radiation_type 'Cu K\a'
_diffrn_source 'fine-focus sealed tube'
_diffrn_source_target Cu
_exptl_absorpt_correction_type none
_exptl_crystal_colour white
_exptl_crystal_density_diffrn 1.5798
_exptl_crystal_density_meas 1.58
_exptl_crystal_density_method picnometer
_exptl_crystal_description powder
_pd_meas_2theta_range_inc 0.017000
_pd_meas_2theta_range_max 74.98000
_pd_meas_2theta_range_min 5.00800
_pd_meas_number_of_points 4117
_pd_meas_scan_method cont
_pd_proc_2theta_range_inc 0.017000
_pd_proc_2theta_range_max 74.9603
_pd_proc_2theta_range_min 4.9883
_pd_proc_ls_background_function 'Visually estimated'
_pd_proc_ls_pref_orient_corr ' ?'
_pd_proc_ls_profile_function Pseudo-Voigh
_pd_proc_ls_prof_R_factor 4.7277
_pd_proc_ls_prof_wR_expected 2.2343
_pd_proc_ls_prof_wR_factor 6.6391
_pd_proc_wavelength 1.540600
_refine_ls_goodness_of_fit_all 3.01
_refine_ls_number_parameters 83
_refine_ls_number_reflns 1203
_refine_ls_number_restraints 30
_refine_ls_R_I_factor 6.7843
_refine_ls_shift/su_max 0.03
_cod_data_source_file ja0603599si20060125_023439.cif
_cod_data_source_block global
_cod_database_code 4110502
_pd_proc_ls_prof_cr_factor 11.6990
_pd_proc_ls_prof_cwr_factor 12.2975
_pd_proc_ls_prof_cwr_expected 4.1385
_pd_proc_ls_prof_chi2 8.8298
_pd_proc_ls_prof_echi2 9.0229

loop_
_symmetry_equiv_pos_as_xyz
x,y,z
-x,y,z
x,-y,z
-x,-y,z
x,y+1/2,z+1/2
-x,y+1/2,z+1/2
x,-y+1/2,z+1/2
-x,-y+1/2,z+1/2

loop_
_atom_site_label
_atom_site_type_symbol
_atom_site_fract_x
_atom_site_fract_y
_atom_site_fract_z
_atom_site_U_iso_or_equiv
_atom_site_occupancy
_atom_site_thermal_displace_type
Si1 SI 0.3767(7) 0.0718(3) 0.1290(6) 0.0350(11) 1.00000 Uiso
Si2 SI 0.2073(6) 0.1547(4) 0.1985(6) 0.0350(11) 1.00000 Uiso
Si3 SI 0.1277(6) 0.2844(4) 0.1190(6) 0.0350(11) 1.00000 Uiso
Si4 SI 0.00000 0.0763(4) 0.1339(7) 0.0350(11) 1.00000 Uiso
Si5 SI 0.3784(6) 0.4262(4) 0.3940(5) 0.0350(11) 1.00000 Uiso
Si6 SI 0.1913(7) 0.3571(4) 0.3088(6) 0.0350(11) 1.00000 Uiso
Si7 SI 0.1288(6) 0.2183(4) 0.3897(6) 0.0350(11) 1.00000 Uiso
Si8 SI 0.00000 0.4252(5) 0.3984(7) 0.0350(11) 1.00000 Uiso
O1 O 0.0988(14) 0.1165(12) 0.176(2) 0.030(2) 1.00000 Uiso
O2 O 0.00000 0.00000 0.144(4) 0.030(2) 1.00000 Uiso
O3 O 0.00000 0.0918(10) 0.0168(5) 0.030(2) 1.00000 Uiso
O4 O 0.50000 0.091(2) 0.146(4) 0.030(2) 1.00000 Uiso
O5 O 0.3519(16) 0.0880(8) 0.0116(5) 0.030(2) 1.00000 Uiso
O6 O 0.3291(9) 0.1330(8) 0.1821(16) 0.030(2) 1.00000 Uiso
O7 O 0.343(3) 0.00000 0.158(3) 0.030(2) 1.00000 Uiso
O8 O 0.1948(20) 0.2199(8) 0.139(2) 0.030(2) 1.00000 Uiso
O9 O 0.193(3) 0.1713(13) 0.3158(8) 0.030(2) 1.00000 Uiso
O10 O 0.1551(17) 0.2995(8) 0.0040(5) 0.030(2) 1.00000 Uiso
O11 O 0.00000 0.279(3) 0.130(5) 0.030(2) 1.00000 Uiso
O12 O 0.1150(13) 0.4126(8) 0.348(2) 0.030(2) 1.00000 Uiso
O13 O 0.00000 0.50000 0.375(3) 0.030(2) 1.00000 Uiso
O14 O 0.50000 0.411(2) 0.366(3) 0.030(2) 1.00000 Uiso
O15 O 0.3022(13) 0.3949(11) 0.3155(12) 0.030(2) 1.00000 Uiso
O16 O 0.365(5) 0.50000 0.361(3) 0.030(2) 1.00000 Uiso
O17 O 0.156(3) 0.2923(7) 0.3657(20) 0.030(2) 1.00000 Uiso
O18 O 0.176(3) 0.3390(11) 0.1911(8) 0.030(2) 1.00000 Uiso
O19 O 0.00000 0.227(3) 0.379(4) 0.030(2) 1.00000 Uiso

loop_
_atom_type_symbol
_atom_type_scat_Cromer_Mann_a1
_atom_type_scat_Cromer_Mann_b1
_atom_type_scat_Cromer_Mann_a2
_atom_type_scat_Cromer_Mann_b2
_atom_type_scat_Cromer_Mann_a3
_atom_type_scat_Cromer_Mann_b3
_atom_type_scat_Cromer_Mann_a4
_atom_type_scat_Cromer_Mann_b4
_atom_type_scat_Cromer_Mann_c
_atom_type_scat_dispersion_real
_atom_type_scat_dispersion_imag
_atom_type_scat_source
si 6.29150 2.43860 3.03530 32.33370 1.98910 0.67850 1.54100 81.69370 1.14070 0.24400 0.33000 International_Tables_for_Crystallography_Vol.C(1991)_Tables_6.1.1.4_and_6.1.1.5
o 3.04850 13.27710 2.28680 5.70110 1.54630 0.32390 0.86700 32.90890 0.25080 0.04700 0.03200 International_Tables_for_Crystallography_Vol.C(1991)_Tables_6.1.1.4_and_6.1.1.5

loop_
_geom_angle_atom_site_label_1
_geom_angle_atom_site_label_2
_geom_angle_atom_site_label_3
_geom_angle
O4 Si1 O5 105.0(20)
O4 Si1 O6 95.2(15)
O4 Si1 O7 117.0(30)
O5 Si1 O6 101.2(15)
O5 Si1 O7 112.1(20)
O6 Si1 O7 123.5(14)
O1 Si2 O6 129.2(16)
O1 Si2 O8 105.0(20)
O1 Si2 O9 101.0(20)
O6 Si2 O8 105.6(18)
O6 Si2 O9 107.4(20)
O8 Si2 O9 107.0(19)
O8 Si3 O10 102.4(17)
O8 Si3 O11 116.0(20)
O8 Si3 O18 107.6(20)
O10 Si3 O11 108.0(30)
O10 Si3 O18 110.9(13)
O11 Si3 O18 111.0(30)
O1 Si4 O1 100.9(18)
O1 Si4 O2 119.8(18)
O1 Si4 O3 103.9(17)
O1 Si4 O2 119.8(18)
O1 Si4 O3 103.9(17)
O2 Si4 O3 107.0(20)
O5 Si5 O14 112.0(20)
O5 Si5 O15 116.8(14)
O5 Si5 O16 115.0(20)
O14 Si5 O15 109.5(15)
O14 Si5 O16 103.0(30)
O15 Si5 O16 98.9(19)
O12 Si6 O15 97.7(16)
O12 Si6 O17 107.2(17)
O12 Si6 O18 114.8(20)
O15 Si6 O17 129.0(20)
O15 Si6 O18 105.7(20)
O17 Si6 O18 103.3(19)
O9 Si7 O10 110.1(14)
O9 Si7 O17 111.0(20)
O9 Si7 O19 120.0(30)
O10 Si7 O17 111.6(17)
O10 Si7 O19 108.0(20)
O17 Si7 O19 95.0(30)
O3 Si8 O12 112.1(17)
O3 Si8 O12 112.1(17)
O3 Si8 O13 114.0(20)
O12 Si8 O12 126.2(17)
O12 Si8 O13 94.5(13)
Si2 O1 Si4 169.5(13)
Si4 O2 Si4 170.3(10)
Si4 O3 Si8 155.7(11)
Si1 O4 Si1 146.4(12)
Si1 O5 Si5 148.1(9)
Si1 O6 Si2 130.4(11)
Si1 O7 Si1 138.4(10)
Si2 O8 Si3 148.8(13)
Si2 O9 Si7 141.6(13)
Si3 O10 Si7 145.4(10)
Si3 O11 Si3 166.6(9)
Si6 O12 Si8 142.3(12)
Si8 O13 Si8 157.3(12)
Si5 O14 Si5 143.9(10)
Si5 O15 Si6 140.6(13)
Si5 O16 Si5 146.0(11)
Si6 O17 Si7 162.5(13)
Si3 O18 Si6 141.9(13)
Si7 O19 Si7 163.5(9)

loop_
_geom_bond_atom_site_label_1
_geom_bond_atom_site_label_2
_geom_bond_distance
Si1 O4 1.607(16)
Si1 O5 1.647(12)
Si1 O6 1.588(19)
Si1 O7 1.616(15)
Si2 O1 1.604(22)
Si2 O6 1.602(14)
Si2 O8 1.596(22)
Si2 O9 1.628(15)
Si3 O8 1.617(21)
Si3 O10 1.618(12)
Si3 O11 1.605(11)
Si3 O18 1.621(24)
Si4 O1 1.599(22)
Si4 O1 1.599(22)
Si4 O2 1.611(10)
Si4 O3 1.611(12)
Si5 O5 1.646(11)
Si5 O14 1.596(15)
Si5 O15 1.567(19)
Si5 O16 1.624(15)
Si6 O12 1.596(20)
Si6 O15 1.599(20)
Si6 O17 1.625(22)
Si6 O18 1.642(15)
Si7 O9 1.616(27)
Si7 O10 1.618(12)
Si7 O17 1.626(19)
Si7 O19 1.624(11)
Si8 O3 1.634(12)
Si8 O12 1.610(19)
Si8 O12 1.610(19)
Si8 O13 1.605(13)
